data_4100535
_journal_name_full 'Journal of the American Chemical Society'
_journal_paper_doi 10.1021/ja0529337
_journal_year 2005
_chemical_formula_sum 'C50 H70 N8 O12 S4'
_chemical_formula_weight 1103.38
_space_group_IT_number 1
_symmetry_cell_setting triclinic
_symmetry_space_group_name_Hall 'P 1'
_symmetry_space_group_name_H-M 'P 1'
_cell_angle_alpha 108.138(3)
_cell_angle_beta 98.883(3)
_cell_angle_gamma 106.553(3)
_cell_formula_units_Z 2
_cell_length_a 10.1218(16)
_cell_length_b 17.502(3)
_cell_length_c 18.760(3)
_cell_measurement_temperature 296(2)
_cell_volume 2917.5(8)
_diffrn_ambient_temperature 296(2)
_exptl_crystal_density_diffrn 1.256
_cod_depositor_comments
;
The following automatic conversions were performed:
'_symmetry_cell_setting' value 'Triclinic' changed to 'triclinic'
according to '/home/saulius/struct/CIF-dictionaries/cif_core.dic'
dictionary named 'cif_core.dic' version 2.4.1 from 2010-06-29.

Automatic conversion script
Id: cif_fix_enum 1527 2010-12-29 10:47:43Z saulius 
;
_cod_database_code 4100535

loop_
_symmetry_equiv_pos_as_xyz
'x, y, z'

loop_
_atom_site_label
_atom_site_type_symbol
_atom_site_fract_x
_atom_site_fract_y
_atom_site_fract_z
_atom_site_U_iso_or_equiv
_atom_site_adp_type
_atom_site_occupancy
_atom_site_symmetry_multiplicity
_atom_site_calc_flag
_atom_site_refinement_flags
_atom_site_disorder_assembly
_atom_site_disorder_group
S1A S 0.5175(2) 0.57577(15) 0.64893(13) 0.0531(7) Uani 1 1 d . . .
S2A S 0.6292(3) 0.33812(14) 0.54867(13) 0.0569(7) Uani 1 1 d . . .
S3A S 1.0001(3) 0.59430(15) 0.34326(14) 0.0615(7) Uani 1 1 d . . .
S4A S 0.4477(3) 0.58287(16) 0.23441(15) 0.0768(9) Uani 1 1 d . . .
O1A O 0.9506(7) 0.6972(5) 0.8655(4) 0.093(3) Uani 1 1 d . . .
O2A O 0.7506(6) 0.6266(4) 0.8903(3) 0.0657(19) Uani 1 1 d . . .
O3A O 0.2141(6) 0.2006(4) 0.3551(4) 0.069(2) Uani 1 1 d . . .
O4A O 0.5023(6) 0.0811(4) 0.4040(4) 0.078(2) Uani 1 1 d . . .
O5A O 0.6438(6) 0.1955(3) 0.3829(3) 0.0571(17) Uani 1 1 d . . .
O6A O 0.8804(8) 0.6911(4) 0.1521(4) 0.104(3) Uani 1 1 d . . .
O7A O 0.7901(8) 0.7629(4) 0.2380(4) 0.095(2) Uani 1 1 d . . .
O8A O 0.6388(6) 0.3687(4) 0.1304(3) 0.068(2) Uani 1 1 d . . .
O9A O 0.2687(7) 0.3891(5) 0.0171(4) 0.084(2) Uani 1 1 d . . .
O10A O 0.2239(6) 0.3951(4) 0.1342(3) 0.0574(18) Uani 1 1 d . . .
N1A N 0.8369(6) 0.5717(4) 0.4651(4) 0.0426(18) Uani 1 1 d . . .
H1AA H 0.8263 0.5265 0.4261 0.051 Uiso 1 1 calc R . .
N2A N 0.5922(6) 0.6044(4) 0.5066(3) 0.0420(18) Uani 1 1 d . . .
H2AA H 0.5122 0.5643 0.4978 0.050 Uiso 1 1 calc R . .
N3A N 0.7897(7) 0.6475(4) 0.7083(4) 0.0421(19) Uani 1 1 d . . .
N4A N 0.6365(7) 0.4228(4) 0.4589(4) 0.0449(19) Uani 1 1 d . . .
N5A N 0.4264(7) 0.1896(4) 0.3981(4) 0.051(2) Uani 1 1 d . . .
N6A N 0.8541(7) 0.6945(4) 0.3432(3) 0.0433(19) Uani 1 1 d . . .
N7A N 0.5583(6) 0.5350(4) 0.3361(3) 0.0368(17) Uani 1 1 d . . .
N8A N 0.4432(6) 0.4079(4) 0.1221(3) 0.046(2) Uani 1 1 d . . .
C1A C 0.8041(8) 0.7206(5) 0.5797(5) 0.045(2) Uani 1 1 d . . .
H1AB H 0.7620 0.7603 0.6070 0.054 Uiso 1 1 calc R . .
H1AC H 0.9045 0.7395 0.6065 0.054 Uiso 1 1 calc R . .
C2A C 0.7231(8) 0.6283(5) 0.5698(4) 0.038(2) Uani 1 1 d . . .
C3A C 0.8145(8) 0.5714(5) 0.5419(5) 0.044(2) Uani 1 1 d . . .
H3AB H 0.9073 0.5943 0.5804 0.053 Uiso 1 1 calc R . .
C4A C 0.8794(8) 0.6594(5) 0.4648(4) 0.038(2) Uani 1 1 d . . .
H4AB H 0.9750 0.6910 0.5010 0.045 Uiso 1 1 calc R . .
C5A C 0.7830(8) 0.7100(5) 0.4948(4) 0.036(2) Uani 1 1 d . . .
H5AA H 0.8105 0.7659 0.4893 0.044 Uiso 1 1 calc R . .
C6A C 0.6207(8) 0.6602(5) 0.4610(5) 0.047(2) Uani 1 1 d . . .
H6AB H 0.5749 0.7025 0.4786 0.056 Uiso 1 1 calc R . .
C7A C 0.6906(8) 0.6212(5) 0.6443(5) 0.036(2) Uani 1 1 d . . .
C8A C 0.5854(8) 0.5912(5) 0.7438(4) 0.039(2) Uani 1 1 d . . .
H8AA H 0.5306 0.5752 0.7757 0.047 Uiso 1 1 calc R . .
C9A C 0.7296(9) 0.6299(5) 0.7662(5) 0.041(2) Uani 1 1 d . . .
C10A C 0.8240(11) 0.6557(6) 0.8437(5) 0.059(3) Uani 1 1 d . . .
C11A C 0.8341(10) 0.6442(6) 0.9678(5) 0.073(3) Uani 1 1 d . . .
H11A H 0.9040 0.7021 0.9884 0.088 Uiso 1 1 calc R . .
H11B H 0.7711 0.6415 1.0017 0.088 Uiso 1 1 calc R . .
C12A C 0.9059(11) 0.5858(7) 0.9688(5) 0.095(4) Uani 1 1 d . . .
H12A H 0.9238 0.5833 1.0196 0.114 Uiso 1 1 calc R . .
H12B H 0.9950 0.6049 0.9564 0.114 Uiso 1 1 calc R . .
H12C H 0.8474 0.5298 0.9311 0.114 Uiso 1 1 calc R . .
C13A C 0.7389(8) 0.4786(5) 0.5301(4) 0.036(2) Uani 1 1 d . . .
C14A C 0.7451(8) 0.4423(4) 0.5860(5) 0.043(2) Uani 1 1 d . . .
H14A H 0.8038 0.4706 0.6366 0.052 Uiso 1 1 calc R . .
C15A C 0.5773(8) 0.3470(5) 0.4616(4) 0.041(2) Uani 1 1 d . . .
C16A C 0.4593(8) 0.2758(5) 0.3930(5) 0.047(2) Uani 1 1 d . . .
H16A H 0.4837 0.2740 0.3441 0.056 Uiso 1 1 calc R . .
C17A C 0.3120(9) 0.2858(5) 0.3909(5) 0.052(3) Uani 1 1 d . . .
H17A H 0.3052 0.3115 0.4440 0.062 Uiso 1 1 calc R . .
C18A C 0.2829(9) 0.3389(6) 0.3445(6) 0.084(3) Uani 1 1 d . . .
H18A H 0.1889 0.3411 0.3431 0.101 Uiso 1 1 calc R . .
H18B H 0.2889 0.3131 0.2924 0.101 Uiso 1 1 calc R . .
H18C H 0.3524 0.3961 0.3686 0.101 Uiso 1 1 calc R . .
C19A C 0.2703(10) 0.1448(6) 0.3808(6) 0.063(3) Uani 1 1 d . . .
C20A C 0.2204(11) 0.0600(7) 0.3119(6) 0.103(4) Uani 1 1 d . . .
H20A H 0.2779 0.0652 0.2763 0.124 Uiso 1 1 calc R . .
H20B H 0.1221 0.0455 0.2859 0.124 Uiso 1 1 calc R . .
H20C H 0.2297 0.0156 0.3299 0.124 Uiso 1 1 calc R . .
C21A C 0.2320(10) 0.1353(7) 0.4528(6) 0.105(4) Uani 1 1 d . . .
H21A H 0.1303 0.1082 0.4415 0.126 Uiso 1 1 calc R . .
H21B H 0.2626 0.1910 0.4935 0.126 Uiso 1 1 calc R . .
H21C H 0.2786 0.1006 0.4693 0.126 Uiso 1 1 calc R . .
C22A C 0.5246(10) 0.1490(6) 0.3951(5) 0.059(3) Uani 1 1 d . . .
C23A C 0.7759(10) 0.1717(6) 0.3890(6) 0.071(3) Uani 1 1 d . . .
C24A C 0.8773(9) 0.2429(6) 0.3728(6) 0.085(4) Uani 1 1 d . . .
H24A H 0.8825 0.2977 0.4077 0.102 Uiso 1 1 calc R . .
H24B H 0.8429 0.2371 0.3201 0.102 Uiso 1 1 calc R . .
H24C H 0.9707 0.2389 0.3804 0.102 Uiso 1 1 calc R . .
C25A C 0.8279(10) 0.1788(7) 0.4720(6) 0.094(4) Uani 1 1 d . . .
H25A H 0.8432 0.2356 0.5074 0.113 Uiso 1 1 calc R . .
H25B H 0.9160 0.1681 0.4782 0.113 Uiso 1 1 calc R . .
H25C H 0.7574 0.1374 0.4830 0.113 Uiso 1 1 calc R . .
C26A C 0.7449(11) 0.0854(6) 0.3279(6) 0.100(4) Uani 1 1 d . . .
H26A H 0.7003 0.0413 0.3457 0.119 Uiso 1 1 calc R . .
H26B H 0.8326 0.0802 0.3177 0.119 Uiso 1 1 calc R . .
H26C H 0.6819 0.0794 0.2810 0.119 Uiso 1 1 calc R . .
C27A C 0.8968(8) 0.6547(5) 0.3830(5) 0.044(2) Uani 1 1 d . . .
C28A C 0.9772(10) 0.6250(6) 0.2661(5) 0.069(3) Uani 1 1 d . . .
H28A H 1.0147 0.6092 0.2239 0.083 Uiso 1 1 calc R . .
C29A C 0.8979(9) 0.6750(6) 0.2746(5) 0.054(3) Uani 1 1 d . . .
C30A C 0.8581(11) 0.7124(7) 0.2173(6) 0.069(3) Uani 1 1 d . . .
C31A C 0.7114(14) 0.7942(7) 0.1834(8) 0.164(6) Uiso 1 1 d D . .
H31A H 0.6858 0.7553 0.1296 0.196 Uiso 1 1 calc R . .
H31B H 0.6261 0.8014 0.1973 0.196 Uiso 1 1 calc R . .
C32A C 0.8203(17) 0.8765(9) 0.1976(11) 0.254(10) Uiso 1 1 d D . .
H32A H 0.8510 0.9108 0.2523 0.305 Uiso 1 1 calc R . .
H32B H 0.7810 0.9060 0.1696 0.305 Uiso 1 1 calc R . .
H32C H 0.9005 0.8667 0.1801 0.305 Uiso 1 1 calc R . .
C33A C 0.5534(8) 0.6143(5) 0.3753(5) 0.043(2) Uani 1 1 d . . .
C34A C 0.4991(9) 0.6492(6) 0.3283(5) 0.061(3) Uani 1 1 d . . .
H34A H 0.4913 0.7032 0.3458 0.074 Uiso 1 1 calc R . .
C35A C 0.5037(8) 0.5076(5) 0.2608(5) 0.041(2) Uani 1 1 d . . .
C36A C 0.4937(8) 0.4231(5) 0.2034(5) 0.046(3) Uani 1 1 d . . .
H36A H 0.4327 0.3764 0.2151 0.055 Uiso 1 1 calc R . .
C37A C 0.6445(8) 0.4159(5) 0.2081(5) 0.046(2) Uani 1 1 d . . .
H37A H 0.7175 0.4734 0.2264 0.056 Uiso 1 1 calc R . .
C38A C 0.6797(10) 0.3689(6) 0.2608(5) 0.076(3) Uani 1 1 d . . .
H38A H 0.7723 0.3650 0.2605 0.091 Uiso 1 1 calc R . .
H38B H 0.6091 0.3122 0.2420 0.091 Uiso 1 1 calc R . .
H38C H 0.6798 0.4002 0.3129 0.091 Uiso 1 1 calc R . .
C39A C 0.5501(9) 0.3900(6) 0.0790(5) 0.054(3) Uani 1 1 d . . .
C40A C 0.6349(10) 0.4713(6) 0.0677(5) 0.081(3) Uani 1 1 d . . .
H40A H 0.7141 0.4628 0.0483 0.097 Uiso 1 1 calc R . .
H40B H 0.6699 0.5192 0.1166 0.097 Uiso 1 1 calc R . .
H40C H 0.5737 0.4828 0.0310 0.097 Uiso 1 1 calc R . .
C41A C 0.4888(10) 0.3123(6) 0.0038(5) 0.078(3) Uani 1 1 d . . .
H41A H 0.4377 0.2631 0.0138 0.093 Uiso 1 1 calc R . .
H41B H 0.5650 0.3019 -0.0177 0.093 Uiso 1 1 calc R . .
H41C H 0.4247 0.3226 -0.0324 0.093 Uiso 1 1 calc R . .
C42A C 0.3093(10) 0.3949(7) 0.0851(6) 0.066(3) Uani 1 1 d . . .
C43A C 0.0721(9) 0.3931(7) 0.1112(6) 0.067(3) Uani 1 1 d . . .
C44A C 0.0334(9) 0.4024(7) 0.1878(6) 0.085(4) Uani 1 1 d . . .
H44A H 0.0351 0.3537 0.2007 0.102 Uiso 1 1 calc R . .
H44B H -0.0607 0.4053 0.1829 0.102 Uiso 1 1 calc R . .
H44C H 0.1013 0.4540 0.2282 0.102 Uiso 1 1 calc R . .
C45A C 0.0785(9) 0.4712(6) 0.0920(6) 0.073(3) Uani 1 1 d . . .
H45A H -0.0106 0.4805 0.0919 0.087 Uiso 1 1 calc R . .
H45B H 0.0954 0.4625 0.0417 0.087 Uiso 1 1 calc R . .
H45C H 0.1547 0.5206 0.1304 0.087 Uiso 1 1 calc R . .
C46A C -0.0214(10) 0.3130(6) 0.0468(6) 0.099(4) Uani 1 1 d . . .
H46A H -0.0126 0.2647 0.0585 0.119 Uiso 1 1 calc R . .
H46B H 0.0059 0.3115 -0.0002 0.119 Uiso 1 1 calc R . .
H46C H -0.1188 0.3103 0.0401 0.119 Uiso 1 1 calc R . .
S1B S 0.1407(2) -0.11138(15) 0.49292(14) 0.0564(7) Uani 1 1 d . . .
S2B S 0.5370(3) 0.12534(14) 0.59754(14) 0.0558(7) Uani 1 1 d . . .
S3B S 0.7511(3) -0.12921(17) 0.81422(16) 0.0673(8) Uani 1 1 d . . .
S4B S 0.2426(3) -0.11149(17) 0.90432(15) 0.0878(11) Uani 1 1 d . . .
O1B O 0.3623(9) -0.2231(5) 0.2872(4) 0.136(3) Uani 1 1 d . . .
O2B O 0.2092(7) -0.1589(4) 0.2565(4) 0.089(2) Uani 1 1 d . . .
O3B O 0.3442(6) 0.2619(4) 0.7798(4) 0.0684(19) Uani 1 1 d . . .
O4B O 0.7389(7) 0.3848(4) 0.7433(4) 0.075(2) Uani 1 1 d . . .
O5B O 0.7742(6) 0.2727(4) 0.7716(3) 0.0562(17) Uani 1 1 d . . .
O6B O 0.6267(8) -0.2303(5) 1.0002(4) 0.098(3) Uani 1 1 d . . .
O7B O 0.4254(9) -0.3043(6) 0.9094(4) 0.144(4) Uani 1 1 d D . .
O8B O 0.7227(6) 0.0881(4) 1.0106(4) 0.079(2) Uani 1 1 d . . .
O9B O 0.4067(7) 0.0795(4) 1.1283(3) 0.074(2) Uani 1 1 d . . .
O10B O 0.2900(6) 0.0803(4) 1.0141(3) 0.0591(18) Uani 1 1 d . . .
N1B N 0.5530(6) -0.1057(4) 0.6875(4) 0.044(2) Uani 1 1 d . . .
H1BA H 0.6080 -0.0605 0.7269 0.053 Uiso 1 1 calc R . .
N2B N 0.2520(6) -0.1405(4) 0.6352(3) 0.0452(19) Uiso 1 1 d . . .
H2BB H 0.2152 -0.1011 0.6410 0.054 Uiso 1 1 calc R . .
N3B N 0.3177(7) -0.1800(4) 0.4392(4) 0.050(2) Uani 1 1 d . . .
N4B N 0.5042(6) 0.0418(4) 0.6880(4) 0.0407(19) Uani 1 1 d . . .
N5B N 0.5514(7) 0.2736(4) 0.7443(4) 0.050(2) Uani 1 1 d . . .
N6B N 0.5053(7) -0.2291(4) 0.8071(4) 0.053(2) Uani 1 1 d . . .
N7B N 0.3730(7) -0.0708(4) 0.8081(4) 0.0445(19) Uani 1 1 d . . .
N8B N 0.4948(7) 0.0556(4) 1.0223(4) 0.050(2) Uani 1 1 d . . .
C1B C 0.3145(8) -0.2555(5) 0.5679(4) 0.039(2) Uani 1 1 d . . .
H1BB H 0.3829 -0.2745 0.5432 0.047 Uiso 1 1 calc R . .
H1BC H 0.2183 -0.2949 0.5387 0.047 Uiso 1 1 calc R . .
C2B C 0.3325(8) -0.1639(5) 0.5773(5) 0.043(2) Uani 1 1 d . . .
C3B C 0.4939(8) -0.1046(5) 0.6123(5) 0.043(2) Uani 1 1 d . . .
H3BB H 0.5473 -0.1267 0.5766 0.052 Uiso 1 1 calc R . .
C4B C 0.5074(8) -0.1940(5) 0.6887(5) 0.047(2) Uani 1 1 d . . .
H4BB H 0.5549 -0.2252 0.6548 0.057 Uiso 1 1 calc R . .
C5B C 0.3450(8) -0.2455(5) 0.6535(5) 0.046(2) Uani 1 1 d . . .
H5BA H 0.3177 -0.3014 0.6590 0.055 Uiso 1 1 calc R . .
C6B C 0.2448(8) -0.1955(5) 0.6811(5) 0.047(3) Uani 1 1 d . . .
H6BB H 0.1476 -0.2382 0.6609 0.056 Uiso 1 1 calc R . .
C7B C 0.2727(8) -0.1564(5) 0.5024(5) 0.049(3) Uani 1 1 d . . .
C8B C 0.1513(9) -0.1251(6) 0.3978(5) 0.056(3) Uani 1 1 d . . .
H8B H 0.0971 -0.1094 0.3641 0.067 Uiso 1 1 calc R . .
C9B C 0.2469(10) -0.1610(6) 0.3803(5) 0.057(3) Uani 1 1 d . . .
C10B C 0.2810(13) -0.1841(7) 0.3046(6) 0.079(3) Uani 1 1 d . . .
C11B C 0.2318(15) -0.1887(7) 0.1768(7) 0.143(6) Uiso 1 1 d D . .
H11D H 0.3181 -0.2026 0.1801 0.172 Uiso 1 1 calc R . .
H11E H 0.1522 -0.2407 0.1435 0.172 Uiso 1 1 calc R . .
C12B C 0.244(3) -0.1240(11) 0.1415(12) 0.397(18) Uiso 1 1 d D . .
H12D H 0.2573 -0.1463 0.0905 0.477 Uiso 1 1 calc R . .
H12E H 0.3249 -0.0731 0.1733 0.477 Uiso 1 1 calc R . .
H12F H 0.1588 -0.1103 0.1376 0.477 Uiso 1 1 calc R . .
C13B C 0.5166(7) -0.0118(5) 0.6204(4) 0.032(2) Uani 1 1 d . . .
C14B C 0.5333(9) 0.0227(5) 0.5656(5) 0.056(3) Uani 1 1 d . . .
H14B H 0.5416 -0.0062 0.5167 0.067 Uiso 1 1 calc R . .
C15B C 0.5162(8) 0.1176(5) 0.6853(5) 0.042(2) Uani 1 1 d . . .
C16B C 0.4995(8) 0.1874(5) 0.7492(5) 0.045(2) Uani 1 1 d . . .
H16B H 0.5493 0.1902 0.7996 0.054 Uiso 1 1 calc R . .
C17B C 0.3430(9) 0.1758(5) 0.7471(6) 0.053(3) Uani 1 1 d . . .
H17B H 0.2837 0.1478 0.6932 0.063 Uiso 1 1 calc R . .
C18B C 0.2834(10) 0.1260(6) 0.7956(6) 0.077(3) Uani 1 1 d . . .
H18D H 0.1869 0.1234 0.7938 0.092 Uiso 1 1 calc R . .
H18E H 0.3410 0.1545 0.8486 0.092 Uiso 1 1 calc R . .
H18F H 0.2848 0.0688 0.7751 0.092 Uiso 1 1 calc R . .
C19B C 0.4463(11) 0.3175(7) 0.7543(6) 0.073(3) Uani 1 1 d . . .
C20B C 0.3784(10) 0.3174(6) 0.6766(6) 0.085(3) Uani 1 1 d . . .
H20D H 0.3303 0.2592 0.6403 0.102 Uiso 1 1 calc R . .
H20E H 0.4512 0.3468 0.6572 0.102 Uiso 1 1 calc R . .
H20F H 0.3107 0.3462 0.6828 0.102 Uiso 1 1 calc R . .
C21B C 0.5067(11) 0.4058(6) 0.8215(6) 0.093(4) Uani 1 1 d . . .
H21D H 0.4370 0.4333 0.8219 0.112 Uiso 1 1 calc R . .
H21E H 0.5920 0.4409 0.8146 0.112 Uiso 1 1 calc R . .
H21F H 0.5288 0.3984 0.8700 0.112 Uiso 1 1 calc R . .
C22B C 0.6927(11) 0.3178(6) 0.7527(6) 0.067(3) Uani 1 1 d . . .
C23B C 0.9260(10) 0.2974(6) 0.7714(6) 0.059(3) Uani 1 1 d . . .
C24B C 0.9638(10) 0.2299(6) 0.7951(7) 0.095(4) Uani 1 1 d . . .
H24D H 1.0630 0.2388 0.7987 0.114 Uiso 1 1 calc R . .
H24E H 0.9062 0.1739 0.7569 0.114 Uiso 1 1 calc R . .
H24F H 0.9461 0.2341 0.8447 0.114 Uiso 1 1 calc R . .
C25B C 0.9422(11) 0.2951(8) 0.6933(7) 0.127(5) Uani 1 1 d . . .
H25D H 0.8996 0.3323 0.6786 0.153 Uiso 1 1 calc R . .
H25E H 0.8956 0.2374 0.6558 0.153 Uiso 1 1 calc R . .
H25F H 1.0420 0.3142 0.6952 0.153 Uiso 1 1 calc R . .
C26B C 1.0104(11) 0.3885(6) 0.8378(6) 0.096(4) Uani 1 1 d . . .
H26D H 0.9767 0.4305 0.8263 0.116 Uiso 1 1 calc R . .
H26E H 1.1107 0.4037 0.8409 0.116 Uiso 1 1 calc R . .
H26F H 0.9953 0.3867 0.8867 0.116 Uiso 1 1 calc R . .
C27B C 0.5701(8) -0.1878(5) 0.7688(5) 0.041(2) Uani 1 1 d . . .
C28B C 0.7323(10) -0.1605(6) 0.8888(6) 0.067(3) Uani 1 1 d . . .
H28B H 0.8069 -0.1443 0.9325 0.080 Uiso 1 1 calc R . .
C29B C 0.5980(10) -0.2115(6) 0.8790(5) 0.052(3) Uani 1 1 d . . .
C30B C 0.5577(13) -0.2469(7) 0.9380(7) 0.083(4) Uani 1 1 d . . .
C31B C 0.3447(13) -0.3261(7) 0.9686(7) 0.177(7) Uiso 1 1 d D . .
H31D H 0.3868 -0.2839 1.0213 0.212 Uiso 1 1 calc R . .
H31E H 0.2429 -0.3375 0.9526 0.212 Uiso 1 1 calc R . .
C32B C 0.3796(14) -0.4038(7) 0.9557(8) 0.159(6) Uiso 1 1 d D . .
H32D H 0.3287 -0.4370 0.9815 0.191 Uiso 1 1 calc R . .
H32E H 0.4806 -0.3882 0.9762 0.191 Uiso 1 1 calc R . .
H32F H 0.3526 -0.4372 0.9009 0.191 Uiso 1 1 calc R . .
C33B C 0.2640(8) -0.1507(5) 0.7669(5) 0.038(2) Uani 1 1 d . . .
C34B C 0.1827(10) -0.1802(6) 0.8100(5) 0.065(3) Uani 1 1 d . . .
H34B H 0.1044 -0.2313 0.7906 0.078 Uiso 1 1 calc R . .
C35B C 0.3730(9) -0.0425(5) 0.8808(5) 0.047(2) Uani 1 1 d . . .
C36B C 0.4812(8) 0.0417(5) 0.9402(5) 0.043(2) Uani 1 1 d . . .
H36B H 0.4606 0.0894 0.9301 0.051 Uiso 1 1 calc R . .
C37B C 0.6365(9) 0.0474(6) 0.9329(5) 0.054(3) Uani 1 1 d . . .
H37B H 0.6387 -0.0106 0.9104 0.064 Uiso 1 1 calc R . .
C38B C 0.6951(9) 0.0993(6) 0.8876(6) 0.084(4) Uani 1 1 d . . .
H38D H 0.7892 0.0989 0.8858 0.101 Uiso 1 1 calc R . .
H38E H 0.6999 0.1574 0.9121 0.101 Uiso 1 1 calc R . .
H38F H 0.6338 0.0749 0.8356 0.101 Uiso 1 1 calc R . .
C39B C 0.6447(10) 0.0703(6) 1.0656(5) 0.058(3) Uani 1 1 d . . .
C40B C 0.6550(11) -0.0050(7) 1.0825(6) 0.093(4) Uani 1 1 d . . .
H40D H 0.5979 -0.0152 1.1173 0.111 Uiso 1 1 calc R . .
H40E H 0.7530 0.0058 1.1063 0.111 Uiso 1 1 calc R . .
H40F H 0.6210 -0.0546 1.0349 0.111 Uiso 1 1 calc R . .
C41B C 0.7098(11) 0.1537(7) 1.1390(5) 0.098(4) Uani 1 1 d . . .
H41D H 0.6882 0.1994 1.1277 0.117 Uiso 1 1 calc R . .
H41E H 0.8116 0.1687 1.1545 0.117 Uiso 1 1 calc R . .
H41F H 0.6701 0.1449 1.1803 0.117 Uiso 1 1 calc R . .
C42B C 0.3958(10) 0.0710(6) 1.0611(6) 0.055(3) Uani 1 1 d . . .
C43B C 0.1645(10) 0.0916(7) 1.0416(6) 0.070(3) Uani 1 1 d . . .
C44B C 0.2084(11) 0.1728(6) 1.1117(6) 0.102(4) Uani 1 1 d . . .
H44D H 0.2558 0.2209 1.0992 0.123 Uiso 1 1 calc R . .
H44E H 0.2723 0.1699 1.1534 0.123 Uiso 1 1 calc R . .
H44F H 0.1252 0.1796 1.1273 0.123 Uiso 1 1 calc R . .
C45B C 0.0753(11) 0.0920(8) 0.9727(7) 0.123(5) Uani 1 1 d . . .
H45D H 0.1241 0.1406 0.9613 0.148 Uiso 1 1 calc R . .
H45E H -0.0136 0.0956 0.9823 0.148 Uiso 1 1 calc R . .
H45F H 0.0569 0.0400 0.9292 0.148 Uiso 1 1 calc R . .
C46B C 0.0870(11) 0.0127(7) 1.0577(8) 0.125(5) Uani 1 1 d . . .
H46D H 0.1440 0.0124 1.1035 0.150 Uiso 1 1 calc R . .
H46E H 0.0720 -0.0384 1.0141 0.150 Uiso 1 1 calc R . .
H46F H -0.0036 0.0146 1.0658 0.150 Uiso 1 1 calc R . .
O11A O 0.9276(15) 0.9995(9) 0.4764(8) 0.251(7) Uiso 1 1 d . . .
O12A O 0.8230(9) 0.9400(5) 0.5438(5) 0.125(3) Uiso 1 1 d . . .
C47A C 0.7117(13) 0.8839(8) 0.4059(7) 0.128(5) Uiso 1 1 d . . .
H47A H 0.6809 0.9134 0.3750 0.154 Uiso 1 1 calc R . .
H47B H 0.6315 0.8526 0.4195 0.154 Uiso 1 1 calc R . .
H47C H 0.7511 0.8446 0.3767 0.154 Uiso 1 1 calc R . .
C48A C 0.8203(18) 0.9463(10) 0.4765(10) 0.150(6) Uiso 1 1 d . . .
C49A C 0.9309(15) 1.0074(8) 0.6103(8) 0.136(5) Uiso 1 1 d . . .
H49A H 0.9079 1.0593 0.6257 0.163 Uiso 1 1 calc R . .
H49B H 1.0244 1.0206 0.6003 0.163 Uiso 1 1 calc R . .
C50A C 0.9241(15) 0.9682(9) 0.6689(8) 0.160(6) Uiso 1 1 d . . .
H50A H 0.9656 1.0124 0.7200 0.192 Uiso 1 1 calc R . .
H50B H 0.9761 0.9295 0.6612 0.192 Uiso 1 1 calc R . .
H50C H 0.8261 0.9370 0.6639 0.192 Uiso 1 1 calc R . .
O11B O 0.2250(13) -0.5127(7) 0.7099(7) 0.200(5) Uiso 1 1 d . . .
O12B O 0.1209(8) -0.4770(5) 0.6160(5) 0.116(3) Uiso 1 1 d . . .
C47B C 0.1324(13) -0.4104(7) 0.7490(7) 0.122(5) Uiso 1 1 d . . .
H47D H 0.1155 -0.4315 0.7895 0.146 Uiso 1 1 calc R . .
H47E H 0.0528 -0.3957 0.7305 0.146 Uiso 1 1 calc R . .
H47F H 0.2179 -0.3603 0.7691 0.146 Uiso 1 1 calc R . .
C48B C 0.1489(16) -0.4761(9) 0.6856(9) 0.131(5) Uiso 1 1 d . . .
C49B C 0.1309(15) -0.5504(9) 0.5563(8) 0.141(5) Uiso 1 1 d . . .
H49C H 0.0464 -0.6016 0.5399 0.169 Uiso 1 1 calc R . .
H49D H 0.2159 -0.5627 0.5719 0.169 Uiso 1 1 calc R . .
C50B C 0.1407(13) -0.5090(8) 0.4941(7) 0.136(5) Uiso 1 1 d . . .
H50D H 0.1429 -0.5498 0.4467 0.163 Uiso 1 1 calc R . .
H50E H 0.2263 -0.4591 0.5128 0.163 Uiso 1 1 calc R . .
H50F H 0.0589 -0.4926 0.4846 0.163 Uiso 1 1 calc R . .

loop_
_atom_site_aniso_label
_atom_site_aniso_U_11
_atom_site_aniso_U_22
_atom_site_aniso_U_33
_atom_site_aniso_U_23
_atom_site_aniso_U_13
_atom_site_aniso_U_12
S1A 0.0444(13) 0.0660(16) 0.0531(14) 0.0246(13) 0.0215(11) 0.0184(12)
S2A 0.0746(17) 0.0489(14) 0.0568(15) 0.0331(12) 0.0255(13) 0.0168(13)
S3A 0.0745(16) 0.0669(16) 0.0637(16) 0.0299(13) 0.0397(13) 0.0376(13)
S4A 0.114(2) 0.0548(16) 0.0462(16) 0.0145(14) -0.0138(16) 0.0303(16)
O1A 0.066(5) 0.118(6) 0.067(4) 0.048(4) 0.011(4) -0.016(4)
O2A 0.071(4) 0.083(4) 0.040(4) 0.023(3) 0.013(3) 0.024(4)
O3A 0.041(4) 0.055(4) 0.097(5) 0.026(4) 0.009(4) 0.005(3)
O4A 0.086(5) 0.051(4) 0.114(5) 0.048(4) 0.036(4) 0.024(4)
O5A 0.047(3) 0.054(4) 0.075(4) 0.033(3) 0.018(3) 0.014(3)
O6A 0.145(7) 0.106(6) 0.052(4) 0.030(4) 0.044(4) 0.023(5)
O7A 0.142(6) 0.128(5) 0.068(5) 0.064(4) 0.040(4) 0.088(5)
O8A 0.058(4) 0.088(5) 0.053(4) 0.014(4) 0.032(3) 0.025(4)
O9A 0.067(4) 0.129(6) 0.039(4) 0.015(4) 0.006(3) 0.033(4)
O10A 0.046(3) 0.070(4) 0.056(4) 0.022(3) 0.013(3) 0.023(3)
N1A 0.063(4) 0.033(4) 0.056(4) 0.023(3) 0.041(3) 0.031(3)
N2A 0.033(4) 0.058(4) 0.050(4) 0.037(3) 0.018(3) 0.015(3)
N3A 0.042(4) 0.038(4) 0.038(4) 0.013(3) 0.009(3) 0.005(3)
N4A 0.055(4) 0.030(4) 0.058(5) 0.022(3) 0.024(4) 0.017(3)
N5A 0.062(5) 0.031(4) 0.066(5) 0.029(4) 0.027(4) 0.009(4)
N6A 0.050(4) 0.052(4) 0.025(4) 0.015(3) 0.010(3) 0.014(4)
N7A 0.033(4) 0.045(4) 0.039(4) 0.020(3) 0.012(3) 0.018(3)
N8A 0.035(4) 0.076(5) 0.024(4) 0.011(4) 0.011(3) 0.020(4)
C1A 0.045(5) 0.037(5) 0.049(5) 0.010(4) 0.013(4) 0.015(4)
C2A 0.038(5) 0.049(5) 0.036(5) 0.016(4) 0.013(4) 0.027(4)
C3A 0.033(5) 0.047(5) 0.038(5) 0.005(4) 0.005(4) 0.010(4)
C4A 0.040(5) 0.043(5) 0.038(5) 0.021(4) 0.014(4) 0.018(4)
C5A 0.039(5) 0.038(5) 0.026(5) 0.008(4) 0.009(4) 0.008(4)
C6A 0.048(5) 0.048(5) 0.059(6) 0.031(5) 0.018(4) 0.025(4)
C7A 0.029(4) 0.037(5) 0.051(5) 0.023(4) 0.017(4) 0.013(4)
C8A 0.051(5) 0.040(5) 0.040(5) 0.024(4) 0.027(4) 0.019(4)
C9A 0.057(5) 0.032(5) 0.041(5) 0.020(4) 0.023(4) 0.013(4)
C10A 0.085(7) 0.050(6) 0.045(6) 0.023(5) 0.024(6) 0.018(6)
C11A 0.102(8) 0.104(7) 0.038(5) 0.046(5) 0.024(5) 0.047(7)
C12A 0.098(9) 0.120(9) 0.047(7) 0.035(7) 0.000(6) 0.017(8)
C13A 0.041(5) 0.038(5) 0.040(5) 0.018(4) 0.022(4) 0.021(4)
C14A 0.070(6) 0.021(4) 0.047(5) 0.023(4) 0.026(4) 0.012(4)
C15A 0.046(5) 0.042(5) 0.034(5) 0.012(4) 0.017(4) 0.016(4)
C16A 0.043(5) 0.050(5) 0.058(6) 0.020(5) 0.029(4) 0.024(4)
C17A 0.056(6) 0.060(6) 0.044(5) 0.022(5) 0.019(5) 0.021(5)
C18A 0.068(7) 0.116(8) 0.117(8) 0.083(7) 0.042(6) 0.050(6)
C19A 0.045(6) 0.042(6) 0.090(8) 0.019(6) 0.009(6) 0.007(5)
C20A 0.084(9) 0.095(9) 0.097(9) 0.032(8) 0.004(7) -0.001(7)
C21A 0.056(7) 0.174(11) 0.095(8) 0.092(8) 0.022(6) 0.006(7)
C22A 0.087(7) 0.049(6) 0.069(7) 0.037(5) 0.033(6) 0.040(6)
C23A 0.065(6) 0.086(7) 0.074(7) 0.018(6) 0.020(6) 0.057(6)
C24A 0.061(6) 0.098(8) 0.120(9) 0.054(7) 0.047(6) 0.036(6)
C25A 0.102(8) 0.147(9) 0.095(8) 0.078(7) 0.060(6) 0.076(7)
C26A 0.136(9) 0.091(8) 0.108(9) 0.037(7) 0.072(7) 0.072(7)
C27A 0.042(5) 0.038(5) 0.044(5) 0.004(4) 0.024(4) 0.009(4)
C28A 0.083(7) 0.059(6) 0.062(6) 0.024(5) 0.040(6) 0.010(6)
C29A 0.048(6) 0.063(6) 0.030(5) 0.016(5) 0.003(5) -0.004(5)
C30A 0.077(7) 0.079(7) 0.053(7) 0.034(6) 0.022(6) 0.019(6)
C33A 0.045(5) 0.040(5) 0.044(5) 0.007(4) 0.022(4) 0.018(4)
C34A 0.068(7) 0.044(6) 0.058(6) 0.010(5) 0.005(5) 0.016(5)
C35A 0.043(5) 0.039(5) 0.046(5) 0.020(4) 0.013(4) 0.017(4)
C36A 0.038(5) 0.034(5) 0.047(6) 0.002(5) 0.006(4) 0.005(4)
C37A 0.037(5) 0.057(6) 0.045(5) 0.019(5) 0.011(4) 0.015(4)
C38A 0.082(7) 0.094(7) 0.081(7) 0.042(6) 0.034(6) 0.057(6)
C39A 0.044(5) 0.076(7) 0.037(5) 0.021(5) 0.011(5) 0.016(5)
C40A 0.080(7) 0.090(8) 0.077(7) 0.045(6) 0.035(6) 0.012(6)
C41A 0.064(6) 0.094(8) 0.067(7) 0.016(6) 0.031(6) 0.025(6)
C42A 0.049(6) 0.084(8) 0.053(6) 0.020(6) 0.012(6) 0.013(6)
C43A 0.047(6) 0.100(8) 0.069(7) 0.035(6) 0.024(5) 0.038(6)
C44A 0.061(6) 0.120(9) 0.107(8) 0.053(7) 0.053(6) 0.051(6)
C45A 0.076(7) 0.077(7) 0.079(7) 0.028(6) 0.016(6) 0.051(6)
C46A 0.063(7) 0.097(9) 0.080(8) -0.005(8) -0.010(7) 0.002(7)
S1B 0.0485(14) 0.0705(16) 0.0606(16) 0.0306(14) 0.0164(12) 0.0283(13)
S2B 0.0752(17) 0.0493(14) 0.0551(15) 0.0305(12) 0.0235(13) 0.0247(13)
S3B 0.0476(15) 0.0772(18) 0.0750(19) 0.0357(16) 0.0077(14) 0.0156(14)
S4B 0.115(2) 0.0634(19) 0.0662(18) 0.0129(15) 0.0603(17) -0.0022(17)
O1B 0.229(8) 0.200(7) 0.096(5) 0.098(5) 0.089(5) 0.172(6)
O2B 0.125(5) 0.128(5) 0.062(4) 0.058(4) 0.045(4) 0.080(5)
O3B 0.076(4) 0.072(4) 0.090(5) 0.050(4) 0.048(4) 0.039(4)
O4B 0.083(5) 0.048(4) 0.099(5) 0.037(4) 0.028(4) 0.015(4)
O5B 0.053(4) 0.056(4) 0.071(4) 0.031(3) 0.028(3) 0.022(3)
O6B 0.114(6) 0.127(6) 0.053(4) 0.050(4) 0.004(4) 0.036(5)
O7B 0.109(7) 0.203(8) 0.112(6) 0.116(6) 0.025(5) -0.016(6)
O8B 0.050(4) 0.138(6) 0.063(4) 0.049(4) 0.016(3) 0.041(4)
O9B 0.083(5) 0.101(5) 0.047(4) 0.030(4) 0.029(4) 0.036(4)
O10B 0.055(4) 0.077(4) 0.051(4) 0.018(3) 0.015(3) 0.036(3)
N1B 0.029(4) 0.046(4) 0.036(4) 0.007(4) -0.007(3) 0.000(3)
N3B 0.062(5) 0.052(5) 0.043(4) 0.018(4) 0.023(4) 0.025(4)
N4B 0.032(4) 0.043(4) 0.044(4) 0.013(4) 0.014(3) 0.010(3)
N5B 0.048(4) 0.025(4) 0.085(6) 0.024(4) 0.024(4) 0.016(3)
N6B 0.068(5) 0.054(5) 0.046(4) 0.022(4) 0.019(4) 0.031(4)
N7B 0.044(4) 0.051(4) 0.040(4) 0.016(4) 0.016(3) 0.018(4)
N8B 0.045(4) 0.064(5) 0.043(5) 0.014(4) 0.013(4) 0.025(4)
C1B 0.047(5) 0.043(5) 0.031(4) 0.017(4) 0.013(4) 0.018(4)
C2B 0.035(5) 0.051(6) 0.041(5) 0.018(4) 0.015(4) 0.010(4)
C3B 0.026(4) 0.053(5) 0.053(5) 0.029(5) 0.018(4) 0.003(4)
C4B 0.043(5) 0.036(5) 0.064(6) 0.019(5) 0.018(5) 0.013(4)
C5B 0.062(6) 0.032(5) 0.054(6) 0.023(4) 0.022(5) 0.022(4)
C6B 0.041(5) 0.041(5) 0.044(5) 0.014(5) 0.008(4) 0.000(4)
C7B 0.037(5) 0.046(6) 0.055(6) 0.015(5) 0.003(5) 0.010(4)
C8B 0.065(6) 0.065(6) 0.043(6) 0.024(5) 0.012(5) 0.031(5)
C9B 0.062(6) 0.062(6) 0.052(6) 0.026(5) 0.008(5) 0.027(5)
C10B 0.126(9) 0.101(8) 0.048(6) 0.053(6) 0.031(6) 0.063(7)
C13B 0.028(4) 0.034(5) 0.036(5) 0.019(4) 0.005(4) 0.006(4)
C14B 0.061(6) 0.035(5) 0.056(6) 0.005(5) 0.026(5) 0.004(5)
C15B 0.050(5) 0.034(5) 0.041(5) 0.012(4) 0.018(4) 0.015(4)
C16B 0.042(5) 0.047(5) 0.043(5) 0.018(5) 0.006(4) 0.014(4)
C17B 0.050(6) 0.036(5) 0.080(7) 0.029(5) 0.022(5) 0.017(5)
C18B 0.073(7) 0.067(7) 0.111(8) 0.044(6) 0.045(6) 0.031(6)
C19B 0.077(7) 0.084(7) 0.097(8) 0.059(6) 0.043(6) 0.047(6)
C20B 0.082(7) 0.120(8) 0.113(9) 0.070(7) 0.053(6) 0.077(6)
C21B 0.094(8) 0.052(7) 0.125(10) 0.003(7) 0.045(7) 0.037(6)
C22B 0.073(7) 0.056(6) 0.091(8) 0.039(6) 0.035(6) 0.031(6)
C23B 0.048(6) 0.046(6) 0.068(7) 0.020(5) 0.008(5) 0.002(5)
C24B 0.059(7) 0.101(8) 0.148(11) 0.065(8) 0.039(7) 0.036(6)
C25B 0.086(8) 0.204(13) 0.125(10) 0.079(9) 0.078(7) 0.053(9)
C26B 0.074(8) 0.088(8) 0.111(10) 0.042(8) 0.012(7) 0.007(7)
C27B 0.044(5) 0.047(5) 0.037(5) 0.019(4) 0.008(4) 0.021(4)
C28B 0.057(6) 0.078(7) 0.060(7) 0.017(6) 0.006(5) 0.032(6)
C29B 0.063(6) 0.060(6) 0.043(6) 0.026(5) 0.012(5) 0.028(5)
C30B 0.090(9) 0.073(7) 0.076(8) 0.043(7) 0.004(7) 0.004(7)
C33B 0.043(5) 0.023(4) 0.057(6) 0.020(4) 0.019(4) 0.014(4)
C34B 0.068(7) 0.036(6) 0.060(7) 0.005(5) 0.015(6) -0.010(5)
C35B 0.045(5) 0.033(5) 0.057(6) 0.014(5) 0.019(5) 0.004(4)
C36B 0.049(5) 0.032(5) 0.043(5) 0.004(4) 0.012(4) 0.019(4)
C37B 0.051(6) 0.057(6) 0.047(6) 0.015(5) 0.016(5) 0.014(5)
C38B 0.050(6) 0.117(8) 0.099(8) 0.073(7) 0.026(6) 0.010(6)
C39B 0.075(7) 0.071(6) 0.052(6) 0.036(5) 0.034(5) 0.038(6)
C40B 0.101(8) 0.122(9) 0.104(9) 0.068(7) 0.051(7) 0.067(7)
C41B 0.077(8) 0.149(11) 0.049(7) 0.021(7) -0.003(6) 0.043(8)
C42B 0.062(6) 0.045(6) 0.051(6) 0.011(5) 0.018(6) 0.014(5)
C43B 0.044(6) 0.080(7) 0.096(8) 0.034(7) 0.030(6) 0.029(6)
C44B 0.107(9) 0.078(8) 0.118(10) 0.006(8) 0.048(8) 0.052(7)
C45B 0.074(7) 0.202(13) 0.121(11) 0.050(10) 0.031(7) 0.096(8)
C46B 0.068(8) 0.112(10) 0.172(13) 0.035(10) 0.053(8) 0.010(8)

loop_
_geom_bond_atom_site_label_1
_geom_bond_atom_site_label_2
_geom_bond_distance
_geom_bond_site_symmetry_2
_geom_bond_publ_flag
S1A C8A 1.711(8) . ?
S1A C7A 1.734(7) . ?
S2A C15A 1.706(8) . ?
S2A C14A 1.710(7) . ?
S3A C28A 1.699(10) . ?
S3A C27A 1.774(8) . ?
S4A C34A 1.680(9) . ?
S4A C35A 1.746(8) . ?
O1A C10A 1.207(10) . ?
O2A C10A 1.356(10) . ?
O2A C11A 1.455(9) . ?
O3A C17A 1.409(9) . ?
O3A C19A 1.426(11) . ?
O4A C22A 1.214(9) . ?
O5A C22A 1.347(10) . ?
O5A C23A 1.509(10) . ?
O6A C30A 1.238(11) . ?
O7A C30A 1.273(12) . ?
O7A C31A 1.527(14) . ?
O8A C37A 1.418(9) . ?
O8A C39A 1.421(10) . ?
O9A C42A 1.241(11) . ?
O10A C42A 1.357(11) . ?
O10A C43A 1.517(10) . ?
N1A C4A 1.472(9) . ?
N1A C3A 1.494(10) . ?
N2A C6A 1.484(9) . ?
N2A C2A 1.493(9) . ?
N3A C7A 1.297(9) . ?
N3A C9A 1.395(10) . ?
N4A C15A 1.312(9) . ?
N4A C13A 1.412(9) . ?
N5A C22A 1.375(11) . ?
N5A C16A 1.485(9) . ?
N5A C19A 1.481(10) . ?
N6A C27A 1.275(10) . ?
N6A C29A 1.399(10) . ?
N7A C35A 1.310(9) . ?
N7A C33A 1.373(9) . ?
N8A C42A 1.344(11) . ?
N8A C36A 1.445(9) . ?
N8A C39A 1.493(10) . ?
C1A C5A 1.518(10) . ?
C1A C2A 1.527(10) . ?
C2A C7A 1.517(11) . ?
C2A C3A 1.571(10) . ?
C3A C13A 1.513(10) . ?
C4A C27A 1.552(11) . ?
C4A C5A 1.552(10) . ?
C5A C6A 1.542(10) . ?
C6A C33A 1.497(10) . ?
C8A C9A 1.355(10) . ?
C9A C10A 1.466(11) . ?
C11A C12A 1.415(12) . ?
C13A C14A 1.388(10) . ?
C15A C16A 1.521(10) . ?
C16A C17A 1.546(11) . ?
C17A C18A 1.511(11) . ?
C19A C21A 1.505(13) . ?
C19A C20A 1.520(12) . ?
C23A C26A 1.494(12) . ?
C23A C25A 1.519(13) . ?
C23A C24A 1.517(12) . ?
C28A C29A 1.338(12) . ?
C29A C30A 1.484(13) . ?
C31A C32A 1.458(9) . ?
C33A C34A 1.352(11) . ?
C35A C36A 1.499(10) . ?
C36A C37A 1.558(10) . ?
C37A C38A 1.531(12) . ?
C39A C41A 1.509(11) . ?
C39A C40A 1.534(12) . ?
C43A C46A 1.468(12) . ?
C43A C45A 1.506(12) . ?
C43A C44A 1.520(13) . ?
S1B C8B 1.749(9) . ?
S1B C7B 1.746(9) . ?
S2B C14B 1.695(8) . ?
S2B C15B 1.732(9) . ?
S3B C28B 1.671(10) . ?
S3B C27B 1.743(8) . ?
S4B C34B 1.694(9) . ?
S4B C35B 1.731(8) . ?
O1B C10B 1.229(12) . ?
O2B C10B 1.328(11) . ?
O2B C11B 1.500(14) . ?
O3B C17B 1.435(9) . ?
O3B C19B 1.454(11) . ?
O4B C22B 1.210(10) . ?
O5B C22B 1.372(11) . ?
O5B C23B 1.473(10) . ?
O6B C30B 1.165(11) . ?
O7B C30B 1.329(12) . ?
O7B C31B 1.552(9) . ?
O8B C37B 1.414(9) . ?
O8B C39B 1.448(10) . ?
O9B C42B 1.206(10) . ?
O10B C42B 1.359(10) . ?
O10B C43B 1.483(10) . ?
N1B C3B 1.453(9) . ?
N1B C4B 1.490(9) . ?
N2B C6B 1.473(9) . ?
N2B C2B 1.482(9) . ?
N3B C7B 1.325(10) . ?
N3B C9B 1.401(10) . ?
N4B C15B 1.314(9) . ?
N4B C13B 1.371(9) . ?
N5B C22B 1.375(11) . ?
N5B C19B 1.482(11) . ?
N5B C16B 1.487(9) . ?
N6B C27B 1.292(10) . ?
N6B C29B 1.407(10) . ?
N7B C35B 1.299(10) . ?
N7B C33B 1.398(9) . ?
N8B C42B 1.365(11) . ?
N8B C36B 1.461(10) . ?
N8B C39B 1.514(11) . ?
C1B C2B 1.511(10) . ?
C1B C5B 1.531(10) . ?
C2B C7B 1.502(11) . ?
C2B C3B 1.568(10) . ?
C3B C13B 1.530(10) . ?
C4B C27B 1.496(11) . ?
C4B C5B 1.550(10) . ?
C5B C6B 1.566(11) . ?
C6B C33B 1.508(11) . ?
C8B C9B 1.324(12) . ?
C9B C10B 1.475(13) . ?
C11B C12B 1.465(10) . ?
C13B C14B 1.352(11) . ?
C15B C16B 1.494(10) . ?
C16B C17B 1.530(11) . ?
C17B C18B 1.521(12) . ?
C19B C20B 1.512(13) . ?
C19B C21B 1.537(12) . ?
C23B C25B 1.490(13) . ?
C23B C24B 1.505(12) . ?
C23B C26B 1.576(12) . ?
C28B C29B 1.345(12) . ?
C29B C30B 1.482(14) . ?
C31B C32B 1.459(9) . ?
C33B C34B 1.350(11) . ?
C35B C36B 1.514(10) . ?
C36B C37B 1.577(11) . ?
C37B C38B 1.494(12) . ?
C39B C40B 1.476(12) . ?
C39B C41B 1.543(12) . ?
C43B C45B 1.460(14) . ?
C43B C44B 1.497(13) . ?
C43B C46B 1.526(14) . ?
O11A C48A 1.214(19) . ?
O12A C48A 1.299(17) . ?
O12A C49A 1.438(13) . ?
C47A C48A 1.456(17) . ?
C49A C50A 1.467(17) . ?
O11B C48B 1.252(16) . ?
O12B C48B 1.287(16) . ?
O12B C49B 1.458(14) . ?
C47B C48B 1.443(16) . ?
C49B C50B 1.554(16) . ?

loop_
_cod_related_entry_id
_cod_related_entry_database
_cod_related_entry_code
1 ChemSpider 30659933
